data_7157657
loop_
_publ_author_name
'Gadigennavar, Savita'
'Sankararaman, Sethuraman'

_publ_section_title
;
 Synthesis and application of
 3,4,7,8-tetrakis-exo-methylenecycloocta-1,5-diene as a versatile
 Diels-Alder diene: synthesis of V-shaped cyclooctatetraene fused acenes.
;
_journal_issue 34
_journal_name_full 'Organic &amp; biomolecular chemistry'
_journal_page_first 6738
_journal_page_last 6744
_journal_paper_doi 10.1039/d0ob01544j
_journal_volume 18
_journal_year 2020
_chemical_formula_moiety 'C28 H32 O8'
_chemical_formula_sum 'C28 H32 O8'
_chemical_formula_weight 496.53
_space_group_crystal_system tetragonal
_space_group_IT_number 82
_space_group_name_Hall 'I -4'
_space_group_name_H-M_alt 'I -4'
_atom_sites_solution_hydrogens geom
_audit_creation_method SHELXL-2014/7
_audit_update_record
;
2020-07-21 deposited with the CCDC.	2020-08-11 downloaded from the CCDC.
;
_cell_angle_alpha 90
_cell_angle_beta 90
_cell_angle_gamma 90
_cell_formula_units_Z 8
_cell_length_a 31.5358(10)
_cell_length_b 31.5358(10)
_cell_length_c 5.2684(2)
_cell_measurement_reflns_used 4535
_cell_measurement_temperature 296(2)
_cell_measurement_theta_max 21.58
_cell_measurement_theta_min 2.58
_cell_volume 5239.5(3)
_computing_cell_refinement 'Bruker SAINT'
_computing_data_collection 'Bruker APEX2'
_computing_data_reduction 'Bruker SAINT'
_computing_molecular_graphics 'Bruker SHELXTL'
_computing_publication_material 'Bruker SHELXTL'
_computing_structure_refinement 'SHELXL-2014/7 (Sheldrick, 2014)'
_computing_structure_solution 'SHELXS-97 (Sheldrick 2008)'
_diffrn_ambient_temperature 296(2)
_diffrn_measured_fraction_theta_full 0.942
_diffrn_measured_fraction_theta_max 0.942
_diffrn_measurement_device_type 'Bruker APEX-II CCD'
_diffrn_measurement_method '\f and \w scans'
_diffrn_radiation_type MoK\a
_diffrn_radiation_wavelength 0.71073
_diffrn_reflns_av_R_equivalents 0.0424
_diffrn_reflns_av_unetI/netI 0.0628
_diffrn_reflns_Laue_measured_fraction_full 0.942
_diffrn_reflns_Laue_measured_fraction_max 0.942
_diffrn_reflns_limit_h_max 37
_diffrn_reflns_limit_h_min -36
_diffrn_reflns_limit_k_max 37
_diffrn_reflns_limit_k_min -37
_diffrn_reflns_limit_l_max 6
_diffrn_reflns_limit_l_min -5
_diffrn_reflns_number 14835
_diffrn_reflns_point_group_measured_fraction_full 0.934
_diffrn_reflns_point_group_measured_fraction_max 0.934
_diffrn_reflns_theta_full 24.785
_diffrn_reflns_theta_max 24.785
_diffrn_reflns_theta_min 0.913
_exptl_absorpt_coefficient_mu 0.092
_exptl_absorpt_correction_T_max 0.991
_exptl_absorpt_correction_T_min 0.977
_exptl_absorpt_correction_type multi-scan
_exptl_absorpt_process_details 'SADABS V2014/5(Bruker AXS.Inc)'
_exptl_crystal_colour colourless
_exptl_crystal_density_diffrn 1.259
_exptl_crystal_description Rectangular
_exptl_crystal_F_000 2112
_exptl_crystal_size_max 0.250
_exptl_crystal_size_mid 0.220
_exptl_crystal_size_min 0.100
_refine_diff_density_max 0.292
_refine_diff_density_min -0.162
_refine_diff_density_rms 0.047
_refine_ls_abs_structure_details
; 
 Flack x determined using 806 quotients [(I+)-(I-)]/[(I+)+(I-)] 
 (Parsons, Flack and Wagner, Acta Cryst. B69 (2013) 249-259). 
;
_refine_ls_abs_structure_Flack 0.6(6)
_refine_ls_extinction_coef 0.0013(6)
_refine_ls_extinction_expression Fc^*^=kFc[1+0.001xFc^2^\l^3^/sin(2\q)]^-1/4^
_refine_ls_extinction_method 'SHELXL-2014/7 (Sheldrick 2014'
_refine_ls_goodness_of_fit_ref 0.939
_refine_ls_hydrogen_treatment constr
_refine_ls_matrix_type full
_refine_ls_number_parameters 330
_refine_ls_number_reflns 4221
_refine_ls_number_restraints 1
_refine_ls_restrained_S_all 0.940
_refine_ls_R_factor_all 0.0977
_refine_ls_R_factor_gt 0.0514
_refine_ls_shift/su_max 0.055
_refine_ls_shift/su_mean 0.005
_refine_ls_structure_factor_coef Fsqd
_refine_ls_weighting_details 'w=1/[\s^2^(Fo^2^)+(0.1025P)^2^] where P=(Fo^2^+2Fc^2^)/3'
_refine_ls_weighting_scheme calc
_refine_ls_wR_factor_gt 0.1360
_refine_ls_wR_factor_ref 0.1715
_reflns_Friedel_coverage 0.768
_reflns_Friedel_fraction_full 0.924
_reflns_Friedel_fraction_max 0.924
_reflns_number_gt 2393
_reflns_number_total 4221
_reflns_threshold_expression 'I > 2\s(I)'
_cod_data_source_file d0ob01544j2.cif
_cod_data_source_block dead
_cod_depositor_comments 'Adding full bibliography for 7157657--7157659.cif.'
_cod_original_cell_volume 5239.5(4)
_cod_database_code 7157657
_shelx_shelxl_version_number 2014/7
_shelx_space_group_comment
; 
The symmetry employed for this shelxl refinement is uniquely defined 
by the following loop, which should always be used as a source of 
symmetry information in preference to the above space-group names. 
They are only intended as comments. 
;
_shelx_estimated_absorpt_t_min 0.977
_shelx_estimated_absorpt_t_max 0.991

loop_
_space_group_symop_operation_xyz
'x, y, z'
'-x, -y, z'
'y, -x, -z'
'-y, x, -z'
'x+1/2, y+1/2, z+1/2'
'-x+1/2, -y+1/2, z+1/2'
'y+1/2, -x+1/2, -z+1/2'
'-y+1/2, x+1/2, -z+1/2'

loop_
_atom_site_label
_atom_site_type_symbol
_atom_site_fract_x
_atom_site_fract_y
_atom_site_fract_z
_atom_site_U_iso_or_equiv
_atom_site_adp_type
_atom_site_occupancy
_atom_site_site_symmetry_order
_atom_site_calc_flag
_atom_site_refinement_flags_posn
_atom_site_refinement_flags_adp
_atom_site_refinement_flags_occupancy
_atom_site_disorder_assembly
_atom_site_disorder_group
C1 C 0.4415(3) 0.2960(3) 0.903(2) 0.138(4) Uani 1 1 d . . . . .
H1A H 0.4221 0.2784 0.8108 0.207 Uiso 1 1 calc R U . . .
H1B H 0.4497 0.2821 1.0572 0.207 Uiso 1 1 calc R U . . .
H1C H 0.4662 0.3011 0.8007 0.207 Uiso 1 1 calc R U . . .
C2 C 0.4217(3) 0.3352(3) 0.9611(17) 0.111(3) Uani 1 1 d . . . . .
H2A H 0.4424 0.3580 0.9574 0.133 Uiso 1 1 calc R U . . .
H2B H 0.4093 0.3341 1.1295 0.133 Uiso 1 1 calc R U . . .
C3 C 0.37515(17) 0.3823(2) 0.7440(11) 0.0637(14) Uani 1 1 d . . . . .
C4 C 0.34344(15) 0.38527(16) 0.5370(10) 0.0569(13) Uani 1 1 d . . . . .
C5 C 0.32326(17) 0.34555(17) 0.4432(12) 0.0636(14) Uani 1 1 d . . . . .
H5A H 0.3095 0.3316 0.5852 0.076 Uiso 1 1 calc R U . . .
H5B H 0.3454 0.3267 0.3827 0.076 Uiso 1 1 calc R U . . .
C6 C 0.29126(16) 0.35111(16) 0.2349(10) 0.0588(13) Uani 1 1 d . . . . .
C7 C 0.27422(19) 0.31096(18) 0.1315(12) 0.0667(15) Uani 1 1 d . . . . .
H7 H 0.2938 0.2924 0.0601 0.080 Uiso 1 1 calc R U . . .
C8 C 0.2345(2) 0.29881(17) 0.1300(12) 0.0689(15) Uani 1 1 d . . . . .
H8 H 0.2286 0.2725 0.0579 0.083 Uiso 1 1 calc R U . . .
C9 C 0.19815(16) 0.32291(17) 0.2319(12) 0.0646(15) Uani 1 1 d . . . . .
C10 C 0.17389(19) 0.29997(18) 0.4339(13) 0.0729(16) Uani 1 1 d . . . . .
H10A H 0.1928 0.2949 0.5759 0.088 Uiso 1 1 calc R U . . .
H10B H 0.1654 0.2726 0.3675 0.088 Uiso 1 1 calc R U . . .
C11 C 0.13509(19) 0.32209(18) 0.5314(11) 0.0684(15) Uani 1 1 d . . . . .
C12 C 0.12414(18) 0.36074(19) 0.4492(11) 0.0657(14) Uani 1 1 d . . . . .
C13 C 0.14878(19) 0.38413(18) 0.2538(13) 0.0718(15) Uani 1 1 d . . . . .
H13A H 0.1584 0.4106 0.3273 0.086 Uiso 1 1 calc R U . . .
H13B H 0.1299 0.3911 0.1145 0.086 Uiso 1 1 calc R U . . .
C14 C 0.18671(18) 0.36094(18) 0.1479(11) 0.0628(14) Uani 1 1 d . . . . .
C15 C 0.2092(2) 0.38421(18) -0.0555(11) 0.0710(16) Uani 1 1 d . . . . .
H15 H 0.1933 0.3912 -0.1981 0.085 Uiso 1 1 calc R U . . .
C16 C 0.24900(19) 0.39609(18) -0.0575(11) 0.0643(14) Uani 1 1 d . . . . .
H16 H 0.2585 0.4103 -0.2015 0.077 Uiso 1 1 calc R U . . .
C17 C 0.28017(16) 0.38914(17) 0.1459(11) 0.0584(13) Uani 1 1 d . . . . .
C18 C 0.30028(17) 0.42921(17) 0.2413(11) 0.0626(13) Uani 1 1 d . . . . .
H18A H 0.3135 0.4436 0.0992 0.075 Uiso 1 1 calc R U . . .
H18B H 0.2781 0.4476 0.3061 0.075 Uiso 1 1 calc R U . . .
C19 C 0.33275(15) 0.42326(17) 0.4442(10) 0.0547(12) Uani 1 1 d . . . . .
C20 C 0.34949(19) 0.46422(18) 0.5464(11) 0.0639(15) Uani 1 1 d . . . . .
C21 C 0.4039(2) 0.5152(2) 0.5357(14) 0.0845(18) Uani 1 1 d . . . . .
H21A H 0.3808 0.5348 0.5685 0.101 Uiso 1 1 calc R U . . .
H21B H 0.4211 0.5270 0.4003 0.101 Uiso 1 1 calc R U . . .
C22 C 0.4297(2) 0.5111(2) 0.7644(15) 0.094(2) Uani 1 1 d . . . . .
H22A H 0.4127 0.4996 0.8993 0.141 Uiso 1 1 calc R U . . .
H22B H 0.4403 0.5384 0.8131 0.141 Uiso 1 1 calc R U . . .
H22C H 0.4531 0.4924 0.7311 0.141 Uiso 1 1 calc R U . . .
C23 C 0.0038(4) 0.3019(4) 0.935(3) 0.193(6) Uani 1 1 d . . . . .
H23A H -0.0001 0.3311 0.8884 0.290 Uiso 1 1 calc R U . . .
H23B H -0.0118 0.2960 1.0870 0.290 Uiso 1 1 calc R U . . .
H23C H -0.0063 0.2840 0.8000 0.290 Uiso 1 1 calc R U . . .
C24 C 0.0484(4) 0.2938(4) 0.978(2) 0.157(4) Uani 1 1 d . . . . .
H24A H 0.0535 0.2635 0.9788 0.188 Uiso 1 1 calc R U . . .
H24B H 0.0566 0.3051 1.1417 0.188 Uiso 1 1 calc R U . . .
C25 C 0.1118(2) 0.2988(2) 0.7319(14) 0.0859(19) Uani 1 1 d . . . . .
C26 C -0.0121(4) 0.4111(6) 0.295(3) 0.237(9) Uani 1 1 d D . . . .
H26A H 0.0044 0.4151 0.1436 0.356 Uiso 1 1 calc R U . . .
H26B H -0.0295 0.4356 0.3229 0.356 Uiso 1 1 calc R U . . .
H26C H -0.0297 0.3865 0.2757 0.356 Uiso 1 1 calc R U . . .
C27 C 0.0173(3) 0.4050(5) 0.519(2) 0.168(5) Uani 1 1 d D . . . .
H27A H 0.0262 0.4321 0.5875 0.202 Uiso 1 1 calc R U . . .
H27B H 0.0033 0.3890 0.6524 0.202 Uiso 1 1 calc R U . . .
C28 C 0.0881(2) 0.3853(2) 0.5522(13) 0.0790(18) Uani 1 1 d . . . . .
O1 O 0.38877(15) 0.34283(15) 0.7720(10) 0.0964(16) Uani 1 1 d . . . . .
O2 O 0.38787(15) 0.41113(15) 0.8671(8) 0.0844(12) Uani 1 1 d . . . . .
O3 O 0.12603(19) 0.2686(2) 0.8398(14) 0.131(2) Uani 1 1 d . . . . .
O4 O 0.0743(2) 0.3137(2) 0.7774(13) 0.124(2) Uani 1 1 d . . . . .
O5 O 0.32807(15) 0.48672(14) 0.6812(10) 0.0912(14) Uani 1 1 d . . . . .
O6 O 0.38664(13) 0.47476(13) 0.4547(8) 0.0728(11) Uani 1 1 d . . . . .
O7 O 0.0915(2) 0.4096(2) 0.7232(12) 0.126(2) Uani 1 1 d . . . . .
O8 O 0.05334(15) 0.3817(2) 0.4203(9) 0.1098(18) Uani 1 1 d . . . . .

loop_
_atom_site_aniso_label
_atom_site_aniso_U_11
_atom_site_aniso_U_22
_atom_site_aniso_U_33
_atom_site_aniso_U_23
_atom_site_aniso_U_13
_atom_site_aniso_U_12
C1 0.128(7) 0.099(6) 0.187(10) 0.013(6) -0.077(7) 0.018(5)
C2 0.113(6) 0.117(6) 0.104(5) 0.003(5) -0.058(5) 0.016(5)
C3 0.058(3) 0.076(4) 0.057(3) -0.001(3) -0.001(3) 0.005(3)
C4 0.049(3) 0.062(3) 0.060(3) -0.002(3) 0.001(2) 0.007(2)
C5 0.059(3) 0.058(3) 0.074(3) -0.002(3) -0.011(3) 0.011(2)
C6 0.055(3) 0.061(3) 0.061(3) -0.005(3) -0.002(3) 0.009(2)
C7 0.074(4) 0.060(3) 0.066(3) -0.012(3) -0.007(3) 0.019(3)
C8 0.082(4) 0.053(3) 0.072(3) -0.013(3) -0.023(3) 0.006(3)
C9 0.060(3) 0.059(3) 0.075(3) -0.004(3) -0.023(3) -0.005(3)
C10 0.073(4) 0.060(3) 0.086(4) 0.014(3) -0.024(3) 0.004(3)
C11 0.070(4) 0.069(4) 0.066(3) 0.008(3) -0.020(3) -0.004(3)
C12 0.064(3) 0.075(4) 0.058(3) 0.004(3) -0.019(3) 0.006(3)
C13 0.073(4) 0.066(3) 0.076(3) 0.011(3) -0.016(3) 0.013(3)
C14 0.064(3) 0.062(3) 0.063(3) 0.006(3) -0.021(3) 0.001(3)
C15 0.084(4) 0.072(4) 0.057(3) 0.001(3) -0.020(3) 0.013(3)
C16 0.072(4) 0.065(3) 0.056(3) 0.003(3) -0.003(3) 0.004(3)
C17 0.057(3) 0.060(3) 0.058(3) -0.003(3) 0.000(3) 0.005(2)
C18 0.067(3) 0.058(3) 0.063(3) -0.001(3) -0.001(3) 0.006(2)
C19 0.049(3) 0.061(3) 0.054(2) -0.006(3) 0.010(3) 0.004(2)
C20 0.068(4) 0.069(4) 0.055(3) 0.000(3) 0.004(3) 0.001(3)
C21 0.100(5) 0.073(4) 0.080(4) -0.003(4) -0.002(4) -0.022(3)
C22 0.111(5) 0.085(4) 0.087(4) -0.012(4) -0.018(4) -0.008(4)
C23 0.156(11) 0.188(12) 0.235(16) 0.031(12) 0.062(12) -0.057(9)
C24 0.192(12) 0.162(10) 0.116(7) 0.024(7) 0.065(8) -0.011(8)
C25 0.092(5) 0.080(5) 0.085(4) 0.014(4) -0.025(4) -0.011(4)
C26 0.108(8) 0.33(2) 0.28(2) -0.057(19) -0.019(12) 0.073(10)
C27 0.099(7) 0.300(16) 0.106(6) -0.008(9) 0.013(6) 0.090(8)
C28 0.093(5) 0.090(4) 0.054(3) 0.004(4) -0.012(4) 0.024(4)
O1 0.102(3) 0.076(3) 0.111(4) -0.012(3) -0.056(3) 0.020(2)
O2 0.093(3) 0.085(3) 0.075(2) -0.014(2) -0.023(2) 0.002(2)
O3 0.121(4) 0.127(5) 0.146(5) 0.065(5) -0.020(4) -0.012(3)
O4 0.116(4) 0.125(4) 0.129(4) 0.029(4) 0.038(4) 0.016(3)
O5 0.093(3) 0.079(3) 0.102(3) -0.026(3) 0.022(3) 0.007(2)
O6 0.075(3) 0.080(3) 0.063(2) -0.011(2) 0.009(2) -0.018(2)
O7 0.146(5) 0.130(5) 0.102(4) -0.026(4) -0.024(4) 0.056(4)
O8 0.073(3) 0.182(6) 0.074(3) -0.019(3) -0.011(3) 0.031(3)

loop_
_atom_type_symbol
_atom_type_description
_atom_type_scat_dispersion_real
_atom_type_scat_dispersion_imag
_atom_type_scat_source
C C 0.0033 0.0016 'International Tables Vol C Tables 4.2.6.8 and 6.1.1.4'
H H 0.0000 0.0000 'International Tables Vol C Tables 4.2.6.8 and 6.1.1.4'
O O 0.0106 0.0060 'International Tables Vol C Tables 4.2.6.8 and 6.1.1.4'

loop_
_geom_angle_atom_site_label_1
_geom_angle_atom_site_label_2
_geom_angle_atom_site_label_3
_geom_angle
_geom_angle_site_symmetry_1
_geom_angle_site_symmetry_3
_geom_angle_publ_flag
C2 C1 H1A 109.4 . . ?
C2 C1 H1B 109.5 . . ?
H1A C1 H1B 109.5 . . ?
C2 C1 H1C 109.5 . . ?
H1A C1 H1C 109.5 . . ?
H1B C1 H1C 109.5 . . ?
C1 C2 O1 108.0(7) . . ?
C1 C2 H2A 110.0 . . ?
O1 C2 H2A 110.1 . . ?
C1 C2 H2B 110.1 . . ?
O1 C2 H2B 110.2 . . ?
H2A C2 H2B 108.4 . . ?
O2 C3 O1 123.3(5) . . ?
O2 C3 C4 125.7(5) . . ?
O1 C3 C4 111.0(5) . . ?
C19 C4 C3 119.7(5) . . ?
C19 C4 C5 121.6(5) . . ?
C3 C4 C5 118.7(5) . . ?
C4 C5 C6 115.6(4) . . ?
C4 C5 H5A 108.4 . . ?
C6 C5 H5A 108.4 . . ?
C4 C5 H5B 108.4 . . ?
C6 C5 H5B 108.4 . . ?
H5A C5 H5B 107.5 . . ?
C17 C6 C7 123.0(5) . . ?
C17 C6 C5 122.5(5) . . ?
C7 C6 C5 114.4(5) . . ?
C8 C7 C6 126.8(5) . . ?
C8 C7 H7 116.6 . . ?
C6 C7 H7 116.6 . . ?
C7 C8 C9 126.1(5) . . ?
C7 C8 H8 116.9 . . ?
C9 C8 H8 117.0 . . ?
C14 C9 C8 123.7(6) . . ?
C14 C9 C10 122.3(5) . . ?
C8 C9 C10 114.0(5) . . ?
C9 C10 C11 115.8(5) . . ?
C9 C10 H10A 108.3 . . ?
C11 C10 H10A 108.4 . . ?
C9 C10 H10B 108.3 . . ?
C11 C10 H10B 108.3 . . ?
H10A C10 H10B 107.4 . . ?
C12 C11 C25 123.7(6) . . ?
C12 C11 C10 121.5(5) . . ?
C25 C11 C10 114.7(5) . . ?
C11 C12 C28 123.8(6) . . ?
C11 C12 C13 122.8(5) . . ?
C28 C12 C13 113.3(5) . . ?
C12 C13 C14 115.5(5) . . ?
C12 C13 H13A 108.4 . . ?
C14 C13 H13A 108.4 . . ?
C12 C13 H13B 108.4 . . ?
C14 C13 H13B 108.4 . . ?
H13A C13 H13B 107.5 . . ?
C9 C14 C15 124.0(5) . . ?
C9 C14 C13 122.0(5) . . ?
C15 C14 C13 114.0(5) . . ?
C16 C15 C14 127.3(5) . . ?
C16 C15 H15 116.3 . . ?
C14 C15 H15 116.3 . . ?
C15 C16 C17 126.3(6) . . ?
C15 C16 H16 116.9 . . ?
C17 C16 H16 116.8 . . ?
C6 C17 C16 124.4(5) . . ?
C6 C17 C18 121.9(5) . . ?
C16 C17 C18 113.7(4) . . ?
C19 C18 C17 115.1(4) . . ?
C19 C18 H18A 108.5 . . ?
C17 C18 H18A 108.5 . . ?
C19 C18 H18B 108.5 . . ?
C17 C18 H18B 108.5 . . ?
H18A C18 H18B 107.5 . . ?
C4 C19 C18 123.2(5) . . ?
C4 C19 C20 123.6(5) . . ?
C18 C19 C20 113.0(4) . . ?
O5 C20 O6 124.5(5) . . ?
O5 C20 C19 121.4(5) . . ?
O6 C20 C19 113.7(5) . . ?
O6 C21 C22 111.8(6) . . ?
O6 C21 H21A 109.2 . . ?
C22 C21 H21A 109.2 . . ?
O6 C21 H21B 109.3 . . ?
C22 C21 H21B 109.3 . . ?
H21A C21 H21B 107.9 . . ?
C21 C22 H22A 109.5 . . ?
C21 C22 H22B 109.5 . . ?
H22A C22 H22B 109.5 . . ?
C21 C22 H22C 109.4 . . ?
H22A C22 H22C 109.5 . . ?
H22B C22 H22C 109.5 . . ?
C24 C23 H23A 110.2 . . ?
C24 C23 H23B 110.1 . . ?
H23A C23 H23B 108.7 . . ?
C24 C23 H23C 110.4 . . ?
H23A C23 H23C 108.7 . . ?
H23B C23 H23C 108.6 . . ?
C23 C24 O4 110.6(11) . . ?
C23 C24 H24A 109.5 . . ?
O4 C24 H24A 109.5 . . ?
C23 C24 H24B 109.7 . . ?
O4 C24 H24B 109.6 . . ?
H24A C24 H24B 108.1 . . ?
O3 C25 O4 123.0(7) . . ?
O3 C25 C11 123.2(7) . . ?
O4 C25 C11 113.8(6) . . ?
C27 C26 H26A 109.4 . . ?
C27 C26 H26B 109.5 . . ?
H26A C26 H26B 109.5 . . ?
C27 C26 H26C 109.6 . . ?
H26A C26 H26C 109.5 . . ?
H26B C26 H26C 109.5 . . ?
O8 C27 C26 105.3(7) . . ?
O8 C27 H27A 110.7 . . ?
C26 C27 H27A 110.8 . . ?
O8 C27 H27B 110.7 . . ?
C26 C27 H27B 110.6 . . ?
H27A C27 H27B 108.8 . . ?
O7 C28 O8 122.5(6) . . ?
O7 C28 C12 123.1(7) . . ?
O8 C28 C12 113.9(6) . . ?
C3 O1 C2 117.5(5) . . ?
C25 O4 C24 118.9(8) . . ?
C20 O6 C21 116.7(5) . . ?
C28 O8 C27 115.1(6) . . ?

loop_
_geom_bond_atom_site_label_1
_geom_bond_atom_site_label_2
_geom_bond_distance
_geom_bond_site_symmetry_2
_geom_bond_publ_flag
C1 C2 1.418(11) . ?
C1 H1A 0.9600 . ?
C1 H1B 0.9600 . ?
C1 H1C 0.9600 . ?
C2 O1 1.459(8) . ?
C2 H2A 0.9700 . ?
C2 H2B 0.9700 . ?
C3 O2 1.186(7) . ?
C3 O1 1.326(7) . ?
C3 C4 1.482(8) . ?
C4 C19 1.337(7) . ?
C4 C5 1.490(8) . ?
C5 C6 1.501(8) . ?
C5 H5A 0.9700 . ?
C5 H5B 0.9700 . ?
C6 C17 1.334(7) . ?
C6 C7 1.479(8) . ?
C7 C8 1.311(8) . ?
C7 H7 0.9300 . ?
C8 C9 1.475(8) . ?
C8 H8 0.9300 . ?
C9 C14 1.328(8) . ?
C9 C10 1.497(9) . ?
C10 C11 1.499(9) . ?
C10 H10A 0.9700 . ?
C10 H10B 0.9700 . ?
C11 C12 1.339(8) . ?
C11 C25 1.482(10) . ?
C12 C28 1.479(9) . ?
C12 C13 1.486(9) . ?
C13 C14 1.509(9) . ?
C13 H13A 0.9700 . ?
C13 H13B 0.9700 . ?
C14 C15 1.480(9) . ?
C15 C16 1.310(8) . ?
C15 H15 0.9300 . ?
C16 C17 1.471(8) . ?
C16 H16 0.9300 . ?
C17 C18 1.501(8) . ?
C18 C19 1.492(8) . ?
C18 H18A 0.9700 . ?
C18 H18B 0.9700 . ?
C19 C20 1.496(8) . ?
C20 O5 1.210(7) . ?
C20 O6 1.310(7) . ?
C21 O6 1.452(7) . ?
C21 C22 1.460(10) . ?
C21 H21A 0.9700 . ?
C21 H21B 0.9700 . ?
C22 H22A 0.9600 . ?
C22 H22B 0.9600 . ?
C22 H22C 0.9600 . ?
C23 C24 1.447(16) . ?
C23 H23A 0.9676 . ?
C23 H23B 0.9675 . ?
C23 H23C 0.9676 . ?
C24 O4 1.474(11) . ?
C24 H24A 0.9700 . ?
C24 H24B 0.9700 . ?
C25 O3 1.196(8) . ?
C25 O4 1.296(9) . ?
C26 C27 1.514(3) . ?
C26 H26A 0.9600 . ?
C26 H26B 0.9600 . ?
C26 H26C 0.9600 . ?
C27 O8 1.450(10) . ?
C27 H27A 0.9700 . ?
C27 H27B 0.9700 . ?
C28 O7 1.189(8) . ?
C28 O8 1.302(8) . ?

loop_
_geom_torsion_atom_site_label_1
_geom_torsion_atom_site_label_2
_geom_torsion_atom_site_label_3
_geom_torsion_atom_site_label_4
_geom_torsion
_geom_torsion_site_symmetry_1
_geom_torsion_site_symmetry_2
_geom_torsion_site_symmetry_3
_geom_torsion_site_symmetry_4
_geom_torsion_publ_flag
O2 C3 C4 C19 12.6(9) . . . . ?
O1 C3 C4 C19 -165.9(5) . . . . ?
O2 C3 C4 C5 -165.6(6) . . . . ?
O1 C3 C4 C5 16.0(7) . . . . ?
C19 C4 C5 C6 1.5(8) . . . . ?
C3 C4 C5 C6 179.5(5) . . . . ?
C4 C5 C6 C17 -2.7(8) . . . . ?
C4 C5 C6 C7 175.4(5) . . . . ?
C17 C6 C7 C8 -61.8(9) . . . . ?
C5 C6 C7 C8 120.1(7) . . . . ?
C6 C7 C8 C9 0.0(11) . . . . ?
C7 C8 C9 C14 60.7(9) . . . . ?
C7 C8 C9 C10 -121.5(7) . . . . ?
C14 C9 C10 C11 1.5(8) . . . . ?
C8 C9 C10 C11 -176.3(5) . . . . ?
C9 C10 C11 C12 -2.7(8) . . . . ?
C9 C10 C11 C25 -179.7(5) . . . . ?
C25 C11 C12 C28 1.4(9) . . . . ?
C10 C11 C12 C28 -175.4(6) . . . . ?
C25 C11 C12 C13 177.9(5) . . . . ?
C10 C11 C12 C13 1.2(8) . . . . ?
C11 C12 C13 C14 1.5(8) . . . . ?
C28 C12 C13 C14 178.3(5) . . . . ?
C8 C9 C14 C15 -0.9(9) . . . . ?
C10 C9 C14 C15 -178.5(5) . . . . ?
C8 C9 C14 C13 178.7(5) . . . . ?
C10 C9 C14 C13 1.1(8) . . . . ?
C12 C13 C14 C9 -2.6(8) . . . . ?
C12 C13 C14 C15 177.0(5) . . . . ?
C9 C14 C15 C16 -59.1(9) . . . . ?
C13 C14 C15 C16 121.3(7) . . . . ?
C14 C15 C16 C17 -0.7(10) . . . . ?
C7 C6 C17 C16 2.1(8) . . . . ?
C5 C6 C17 C16 -180.0(5) . . . . ?
C7 C6 C17 C18 -175.5(5) . . . . ?
C5 C6 C17 C18 2.5(8) . . . . ?
C15 C16 C17 C6 58.9(8) . . . . ?
C15 C16 C17 C18 -123.3(6) . . . . ?
C6 C17 C18 C19 -1.0(7) . . . . ?
C16 C17 C18 C19 -178.8(5) . . . . ?
C3 C4 C19 C18 -178.2(5) . . . . ?
C5 C4 C19 C18 -0.1(8) . . . . ?
C3 C4 C19 C20 -3.2(8) . . . . ?
C5 C4 C19 C20 174.9(5) . . . . ?
C17 C18 C19 C4 -0.2(7) . . . . ?
C17 C18 C19 C20 -175.7(5) . . . . ?
C4 C19 C20 O5 -103.3(7) . . . . ?
C18 C19 C20 O5 72.2(7) . . . . ?
C4 C19 C20 O6 83.6(6) . . . . ?
C18 C19 C20 O6 -101.0(5) . . . . ?
C12 C11 C25 O3 -164.6(7) . . . . ?
C10 C11 C25 O3 12.3(10) . . . . ?
C12 C11 C25 O4 16.3(9) . . . . ?
C10 C11 C25 O4 -166.8(6) . . . . ?
C11 C12 C28 O7 91.3(9) . . . . ?
C13 C12 C28 O7 -85.6(8) . . . . ?
C11 C12 C28 O8 -96.4(7) . . . . ?
C13 C12 C28 O8 86.8(7) . . . . ?
O2 C3 O1 C2 -1.3(10) . . . . ?
C4 C3 O1 C2 177.1(6) . . . . ?
C1 C2 O1 C3 -160.3(8) . . . . ?
O3 C25 O4 C24 2.4(13) . . . . ?
C11 C25 O4 C24 -178.5(7) . . . . ?
C23 C24 O4 C25 -156.6(10) . . . . ?
O5 C20 O6 C21 4.1(8) . . . . ?
C19 C20 O6 C21 177.0(5) . . . . ?
C22 C21 O6 C20 90.3(7) . . . . ?
O7 C28 O8 C27 -8.5(12) . . . . ?
C12 C28 O8 C27 179.1(8) . . . . ?
C26 C27 O8 C28 157.7(11) . . . . ?
